data_1534611
loop_
_publ_author_name
'Lissner, F.'
'Schleid, T.'

_publ_section_title
;
 Nd4 N2 Se3 und Tb4 N2 Se3: zwei nicht-isotype
 Lanthanoid(III)-Nitridselenide
;
_journal_name_full 'Zeitschrift fuer Anorganische und Allgemeine Chemie'
_journal_page_first 1027
_journal_page_last 1032
_journal_volume 629
_journal_year 2003
_chemical_formula_sum 'N2 Nd4 Se3'
_chemical_name_systematic 'Nd4 N2 Se3'
_space_group_IT_number 15
_symmetry_space_group_name_Hall '-C 2yc'
_symmetry_space_group_name_H-M 'C 1 2/c 1'
_cell_angle_alpha 90
_cell_angle_beta 90.039
_cell_angle_gamma 90
_cell_formula_units_Z 4
_cell_length_a 13.0047
_cell_length_b 10.099
_cell_length_c 6.4333
_cell_volume 844.914
_citation_journal_id_ASTM ZAACAB
_cod_data_source_file Lissner_ZAACAB_2003_928.cif
_cod_data_source_block N2Nd4Se3
_cod_original_cell_volume 844.9138
_cod_database_code 1534611

loop_
_symmetry_equiv_pos_as_xyz
x,y,z
-x,y,-z+1/2
-x,-y,-z
x,-y,z-1/2
x+1/2,y+1/2,z
-x+1/2,y+1/2,-z+1/2
-x+1/2,-y+1/2,-z
x+1/2,-y+1/2,z-1/2

loop_
_atom_site_label
_atom_site_type_symbol
_atom_site_fract_x
_atom_site_fract_y
_atom_site_fract_z
_atom_site_occupancy
_atom_site_U_iso_or_equiv
Se1 Se-2 0.5 0.40338 0.25 1 0.0
Se2 Se-2 0.38521 0.86958 0.03612 1 0.0
Nd2 Nd+3 0.33521 0.57895 0.07264 1 0.0
N1 N-3 0.2054 0.1235 0.0861 1 0.0
Nd1 Nd+3 0.37441 0.18238 0.02969 1 0.0
